data_7038317
loop_
_publ_author_name
'Katam, Srinivas'
'Arruri, Sathyanarayana'
'Chatla, Naga Babu'
'Ganesan, Prabusankar'

_publ_section_title
;
 Bismuth(III)dichalcogenones as Highly Active Catalysts in Multiple C-C
 Bond Formation Reactions
;
_journal_coden_ASTM DTARAF
_journal_issue 12
_journal_name_full 'Dalton Transactions'
_journal_page_first 5196
_journal_page_last 5209
_journal_paper_doi 10.1039/C5DT04738B
_journal_volume 45
_journal_year 2016
_chemical_formula_moiety 'C23 H17 N3 O2'
_chemical_formula_sum 'C23 H17 N3 O2'
_chemical_formula_weight 367.41
_space_group_crystal_system monoclinic
_space_group_IT_number 15
_space_group_name_Hall '-I 2ya'
_space_group_name_H-M_alt 'I 1 2/a 1'
_audit_creation_date 2015-11-10
_audit_creation_method
;
Olex2 1.2
(compiled 2015.09.30 svn.r3233 for OlexSys, GUI svn.r5103)
;
_audit_update_record
;
2015-12-03 deposited with the CCDC.
2016-02-08 downloaded from the CCDC.
;
_cell_angle_alpha 90
_cell_angle_beta 91.757(4)
_cell_angle_gamma 90
_cell_formula_units_Z 16
_cell_length_a 17.2917(6)
_cell_length_b 10.6763(4)
_cell_length_c 39.6733(15)
_cell_measurement_reflns_used 4283
_cell_measurement_temperature 293
_cell_measurement_theta_max 22.3020
_cell_measurement_theta_min 3.7720
_cell_volume 7320.7(5)
_computing_cell_refinement
;
CrysAlisPro, Agilent Technologies,
Version 1.171.37.35 (release 13-08-2014 CrysAlis171 .NET)
(compiled Aug 13 2014,18:06:01)
;
_computing_data_collection
;
CrysAlisPro, Agilent Technologies,
Version 1.171.37.35 (release 13-08-2014 CrysAlis171 .NET)
(compiled Aug 13 2014,18:06:01)
;
_computing_data_reduction
;
CrysAlisPro, Agilent Technologies,
Version 1.171.37.35 (release 13-08-2014 CrysAlis171 .NET)
(compiled Aug 13 2014,18:06:01)
;
_computing_molecular_graphics 'Olex2 (Dolomanov et al., 2009)'
_computing_publication_material 'Olex2 (Dolomanov et al., 2009)'
_computing_structure_refinement 'olex2.refine (Bourhis et al., 2015)'
_computing_structure_solution 'SIR2004 (Burla et al., 2007)'
_diffrn_ambient_temperature 293
_diffrn_detector 'CCD plate'
_diffrn_detector_area_resol_mean 16.1293
_diffrn_detector_type Eos
_diffrn_measured_fraction_theta_full 0.9980
_diffrn_measured_fraction_theta_max 0.9980
_diffrn_measurement_details
;
  1 omega    2.75   89.00   0.7500   31.5400
omega____ theta____ kappa____ phi______ frames
    -       20.2949   57.0000  -90.0000 115

  2 omega   -1.00   80.00   0.7500   31.5400
omega____ theta____ kappa____ phi______ frames
    -       20.2949   57.0000    0.0000 108

  3 omega  -29.00   17.50   0.7500   31.5400
omega____ theta____ kappa____ phi______ frames
    -       20.2949   19.0000 -180.0000 62

  4 omega   46.00   82.00   0.7500   31.5400
omega____ theta____ kappa____ phi______ frames
    -       20.2949   19.0000 -180.0000 48

  5 omega   28.00   79.00   0.7500   31.5400
omega____ theta____ kappa____ phi______ frames
    -       20.2949   38.0000 -150.0000 68
;
_diffrn_measurement_device 'four-circle diffractometer'
_diffrn_measurement_device_type 'SuperNova, Dual, Cu at zero, Eos'
_diffrn_measurement_method '\w scans'
_diffrn_orient_matrix_UB_11 0.0396646000
_diffrn_orient_matrix_UB_12 -0.0011645000
_diffrn_orient_matrix_UB_13 0.0051508000
_diffrn_orient_matrix_UB_21 -0.0032619000
_diffrn_orient_matrix_UB_22 -0.0643777000
_diffrn_orient_matrix_UB_23 0.0041302000
_diffrn_orient_matrix_UB_31 0.0100731000
_diffrn_orient_matrix_UB_32 -0.0163502000
_diffrn_orient_matrix_UB_33 -0.0166195000
_diffrn_radiation_monochromator mirror
_diffrn_radiation_probe x-ray
_diffrn_radiation_type 'Mo K\a'
_diffrn_radiation_wavelength 0.71073
_diffrn_reflns_av_R_equivalents 0.0525
_diffrn_reflns_av_unetI/netI 0.0770
_diffrn_reflns_limit_h_max 23
_diffrn_reflns_limit_h_min -21
_diffrn_reflns_limit_k_max 13
_diffrn_reflns_limit_k_min -14
_diffrn_reflns_limit_l_max 53
_diffrn_reflns_limit_l_min -35
_diffrn_reflns_number 21069
_diffrn_reflns_theta_full 29.0039
_diffrn_reflns_theta_max 29.00
_diffrn_reflns_theta_min 3.02
_diffrn_source 'SuperNova (Mo) X-ray Source'
_exptl_absorpt_coefficient_mu 0.087
_exptl_absorpt_correction_T_max 1.00000
_exptl_absorpt_correction_T_min 0.92276
_exptl_absorpt_correction_type multi-scan
_exptl_absorpt_process_details
;
CrysAlisPro, Agilent Technologies,
Version 1.171.37.35 (release 13-08-2014 CrysAlis171 .NET)
(compiled Aug 13 2014,18:06:01)
Empirical absorption correction using spherical harmonics,
 implemented in SCALE3 ABSPACK scaling algorithm.
;
_exptl_crystal_colour brown
_exptl_crystal_colour_primary brown
_exptl_crystal_density_diffrn 1.3333
_exptl_crystal_description block
_exptl_crystal_F_000 3073.3744
_exptl_crystal_size_max 0.28
_exptl_crystal_size_mid 0.2
_exptl_crystal_size_min 0.14
_refine_diff_density_max 0.6345
_refine_diff_density_min -0.5633
_refine_diff_density_rms 0.1421
_refine_ls_d_res_high 0.7329
_refine_ls_d_res_low 6.7515
_refine_ls_extinction_expression Fc^*^=kFc[1+0.001xFc^2^\l^3^/sin(2\q)]^-1/4^
_refine_ls_goodness_of_fit_ref 1.0547
_refine_ls_hydrogen_treatment mixed
_refine_ls_matrix_type full
_refine_ls_number_constraints 68
_refine_ls_number_parameters 505
_refine_ls_number_reflns 8475
_refine_ls_number_restraints 0
_refine_ls_restrained_S_all 1.0547
_refine_ls_R_factor_all 0.1578
_refine_ls_R_factor_gt 0.0776
_refine_ls_shift/su_max 0.0005
_refine_ls_shift/su_mean 0.0000
_refine_ls_structure_factor_coef Fsqd
_refine_ls_weighting_details 'w=1/[\s^2^(Fo^2^)+(0.1558P)^2^] where P=(Fo^2^+2Fc^2^)/3'
_refine_ls_weighting_scheme calc
_refine_ls_wR_factor_gt 0.2182
_refine_ls_wR_factor_ref 0.2932
_reflns_Friedel_coverage 0.0
_reflns_limit_h_max 23
_reflns_limit_h_min 0
_reflns_limit_k_max 14
_reflns_limit_k_min 0
_reflns_limit_l_max 53
_reflns_limit_l_min -53
_reflns_number_gt 4242
_reflns_number_total 8475
_reflns_threshold_expression I>=2u(I)
_cod_data_source_file c5dt04738b2.cif
_cod_data_source_block 15
_cod_database_code 7038317
_chemical_oxdiff_formula 'C10 H19 N2 O4'
_reflns_odcompleteness_completeness 99.80
_reflns_odcompleteness_iscentric 1
_reflns_odcompleteness_theta 26.32
_olex2_refinement_description
;
1. Fixed Uiso
 At 1.2 times of:
  All C(H) groups, All N(H) groups
2.a Ternary CH refined with riding coordinates:
 C1(H1a), C24(H24)
2.b Aromatic/amide H refined with riding coordinates:
 C3(H3), C5(H5), C6(H6), C7(H7), C8(H8), C11(H11), C13(H13), C14(H14),
 C15(H15), C16(H16), C19(H19), C20(H20), C22(H22), C23(H23), C26(H26), C28(H28),
  C29(H29), C30(H30), C31(H31), C34(H34), C36(H36), C37(H37), C38(H38),
 C39(H39), C42(H42), C43(H43), C45(H45), C46(H46), N1(H1), N2(H2), N4(H4),
 N5(H5a)
;
_olex2_submission_special_instructions 'No special instructions were received'

loop_
_space_group_symop_id
_space_group_symop_operation_xyz
1 x,y,z
2 -x+1/2,y,-z
3 -x,-y,-z
4 x-1/2,-y,z
5 x+1/2,y+1/2,z+1/2
6 -x+1,y+1/2,-z+1/2
7 -x+1/2,-y+1/2,-z+1/2
8 x,-y+1/2,z+1/2

loop_
_atom_site_label
_atom_site_type_symbol
_atom_site_fract_x
_atom_site_fract_y
_atom_site_fract_z
_atom_site_U_iso_or_equiv
_atom_site_adp_type
_atom_site_occupancy
_atom_site_refinement_flags_posn
O1 O 0.5612(2) -0.1122(4) 0.22900(9) 0.1245(14) Uani 1.000000 .
O2 O 0.5181(2) -0.2819(4) 0.20646(9) 0.1259(14) Uani 1.000000 .
N1 N 0.16062(18) 0.0615(3) 0.31703(8) 0.0734(9) Uani 1.000000 .
H1 H 0.14897(18) 0.1331(3) 0.30831(8) 0.0881(11) Uiso 1.000000 R
N2 N 0.37782(18) -0.1870(3) 0.41100(7) 0.0700(9) Uani 1.000000 .
H2 H 0.38713(18) -0.1477(3) 0.42961(7) 0.0840(10) Uiso 1.000000 R
N3 N 0.5138(2) -0.1974(4) 0.22722(9) 0.0856(11) Uani 1.000000 .
C1 C 0.28179(18) -0.2242(3) 0.32664(8) 0.0563(9) Uani 1.000000 .
H1a H 0.25396(18) -0.3033(3) 0.32313(8) 0.0676(10) Uiso 1.000000 R
C2 C 0.22298(18) -0.1204(3) 0.32628(8) 0.0546(8) Uani 1.000000 .
C3 C 0.2229(2) -0.0105(3) 0.30899(10) 0.0661(10) Uani 1.000000 .
H3 H 0.2601(2) 0.0126(3) 0.29373(10) 0.0793(12) Uiso 1.000000 R
C4 C 0.1198(2) 0.0008(4) 0.34130(9) 0.0645(10) Uani 1.000000 .
C5 C 0.0555(2) 0.0386(5) 0.35891(12) 0.0822(12) Uani 1.000000 .
H5 H 0.0331(2) 0.1168(5) 0.35534(12) 0.0986(15) Uiso 1.000000 R
C6 C 0.0267(2) -0.0437(5) 0.38158(13) 0.0931(14) Uani 1.000000 .
H6 H -0.0160(2) -0.0205(5) 0.39380(13) 0.1118(17) Uiso 1.000000 R
C7 C 0.0591(2) -0.1604(5) 0.38698(12) 0.0900(14) Uani 1.000000 .
H7 H 0.0373(2) -0.2142(5) 0.40249(12) 0.1079(16) Uiso 1.000000 R
C8 C 0.1236(2) -0.1994(4) 0.36976(10) 0.0745(11) Uani 1.000000 .
H8 H 0.1448(2) -0.2784(4) 0.37341(10) 0.0894(13) Uiso 1.000000 R
C9 C 0.15547(18) -0.1165(3) 0.34682(9) 0.0570(9) Uani 1.000000 .
C10 C 0.32578(18) -0.2326(3) 0.36017(8) 0.0541(8) Uani 1.000000 .
C11 C 0.3261(2) -0.1494(4) 0.38600(9) 0.0660(10) Uani 1.000000 .
H11 H 0.2958(2) -0.0775(4) 0.38670(9) 0.0792(12) Uiso 1.000000 R
C12 C 0.41227(19) -0.2969(4) 0.40172(8) 0.0583(9) Uani 1.000000 .
C13 C 0.4689(2) -0.3687(4) 0.41867(10) 0.0692(10) Uani 1.000000 .
H13 H 0.4885(2) -0.3462(4) 0.43990(10) 0.0830(12) Uiso 1.000000 R
C14 C 0.4936(2) -0.4726(4) 0.40259(11) 0.0759(11) Uani 1.000000 .
H14 H 0.5315(2) -0.5223(4) 0.41301(11) 0.0911(14) Uiso 1.000000 R
C15 C 0.4636(2) -0.5075(4) 0.37068(11) 0.0739(11) Uani 1.000000 .
H15 H 0.4817(2) -0.5797(4) 0.36040(11) 0.0887(13) Uiso 1.000000 R
C16 C 0.4076(2) -0.4354(3) 0.35441(10) 0.0627(9) Uani 1.000000 .
H16 H 0.3879(2) -0.4588(3) 0.33325(10) 0.0753(11) Uiso 1.000000 R
C17 C 0.38097(18) -0.3283(3) 0.36979(8) 0.0547(8) Uani 1.000000 .
C18 C 0.33980(18) -0.2114(3) 0.29866(8) 0.0557(8) Uani 1.000000 .
C19 C 0.3381(2) -0.2927(4) 0.27162(9) 0.0666(10) Uani 1.000000 .
H19 H 0.2983(2) -0.3508(4) 0.26928(9) 0.0799(12) Uiso 1.000000 R
C20 C 0.3957(2) -0.2885(4) 0.24773(9) 0.0721(11) Uani 1.000000 .
H20 H 0.3954(2) -0.3444(4) 0.22976(9) 0.0865(13) Uiso 1.000000 R
C21 C 0.4525(2) -0.1998(4) 0.25146(9) 0.0649(10) Uani 1.000000 .
C22 C 0.4539(2) -0.1140(4) 0.27737(9) 0.0688(10) Uani 1.000000 .
H22 H 0.4922(2) -0.0529(4) 0.27878(9) 0.0825(12) Uiso 1.000000 R
C23 C 0.3981(2) -0.1199(4) 0.30096(9) 0.0626(9) Uani 1.000000 .
H23 H 0.3987(2) -0.0628(4) 0.31868(9) 0.0751(11) Uiso 1.000000 R
O3 O 0.36260(17) -0.1964(3) -0.01272(7) 0.0844(9) Uani 1.000000 .
O4 O 0.32174(18) -0.3113(3) 0.02703(8) 0.0893(9) Uani 1.000000 .
N4 N 0.16923(17) 0.2288(3) 0.17002(7) 0.0649(8) Uani 1.000000 .
H4 H 0.12874(17) 0.2441(3) 0.18139(7) 0.0779(10) Uiso 1.000000 R
N5 N 0.2107(2) 0.4915(3) 0.03729(8) 0.0733(9) Uani 1.000000 .
H5a H 0.2142(2) 0.5641(3) 0.02807(8) 0.0879(11) Uiso 1.000000 R
N6 N 0.33682(16) -0.2087(3) 0.01530(8) 0.0600(7) Uani 1.000000 .
C24 C 0.28381(18) 0.2372(3) 0.09247(8) 0.0520(8) Uani 1.000000 .
H24 H 0.33483(18) 0.2750(3) 0.09670(8) 0.0625(10) Uiso 1.000000 R
C25 C 0.24879(18) 0.2191(3) 0.12655(8) 0.0523(8) Uani 1.000000 .
C26 C 0.17779(19) 0.2561(3) 0.13641(8) 0.0589(9) Uani 1.000000 .
H26 H 0.14047(19) 0.2943(3) 0.12251(8) 0.0706(11) Uiso 1.000000 R
C27 C 0.2356(2) 0.1734(3) 0.18242(9) 0.0605(9) Uani 1.000000 .
C28 C 0.2567(3) 0.1344(4) 0.21517(9) 0.0787(12) Uani 1.000000 .
H28 H 0.2223(3) 0.1395(4) 0.23267(9) 0.0944(14) Uiso 1.000000 R
C29 C 0.3291(3) 0.0893(5) 0.22025(11) 0.1011(15) Uani 1.000000 .
H29 H 0.3443(3) 0.0618(5) 0.24169(11) 0.1213(19) Uiso 1.000000 R
C30 C 0.3814(3) 0.0825(5) 0.19462(11) 0.1007(16) Uani 1.000000 .
H30 H 0.4310(3) 0.0524(5) 0.19942(11) 0.1208(19) Uiso 1.000000 R
C31 C 0.3620(2) 0.1190(4) 0.16225(10) 0.0766(11) Uani 1.000000 .
H31 H 0.3973(2) 0.1129(4) 0.14513(10) 0.0920(14) Uiso 1.000000 R
C32 C 0.2871(2) 0.1658(3) 0.15583(8) 0.0565(8) Uani 1.000000 .
C33 C 0.23923(19) 0.3266(3) 0.06978(8) 0.0532(8) Uani 1.000000 .
C34 C 0.2631(2) 0.4402(3) 0.05930(9) 0.0629(9) Uani 1.000000 .
H34 H 0.3093(2) 0.4781(3) 0.06626(9) 0.0755(11) Uiso 1.000000 R
C35 C 0.1514(2) 0.4087(3) 0.03222(9) 0.0624(9) Uani 1.000000 .
C36 C 0.0862(2) 0.4152(4) 0.01071(10) 0.0772(12) Uani 1.000000 .
H36 H 0.0772(2) 0.4844(4) -0.00311(10) 0.0926(14) Uiso 1.000000 R
C37 C 0.0361(2) 0.3168(4) 0.01062(10) 0.0760(11) Uani 1.000000 .
H37 H -0.0077(2) 0.3190(4) -0.00356(10) 0.0912(14) Uiso 1.000000 R
C38 C 0.0489(2) 0.2128(4) 0.03126(10) 0.0689(10) Uani 1.000000 .
H38 H 0.0133(2) 0.1475(4) 0.03078(10) 0.0827(12) Uiso 1.000000 R
C39 C 0.11299(19) 0.2052(3) 0.05219(8) 0.0565(8) Uani 1.000000 .
H39 H 0.12084(19) 0.1356(3) 0.06595(8) 0.0678(10) Uiso 1.000000 R
C40 C 0.16627(19) 0.3026(3) 0.05271(8) 0.0528(8) Uani 1.000000 .
C41 C 0.29757(17) 0.1154(3) 0.07314(8) 0.0461(7) Uani 1.000000 .
C42 C 0.33434(18) 0.1225(3) 0.04247(8) 0.0543(8) Uani 1.000000 .
H42 H 0.35029(18) 0.2001(3) 0.03463(8) 0.0651(10) Uiso 1.000000 R
C43 C 0.34762(19) 0.0169(3) 0.02345(8) 0.0546(8) Uani 1.000000 .
H43 H 0.37220(19) 0.0226(3) 0.00298(8) 0.0656(10) Uiso 1.000000 R
C44 C 0.32377(17) -0.0965(3) 0.03543(8) 0.0485(7) Uani 1.000000 .
C45 C 0.28601(19) -0.1082(3) 0.06522(8) 0.0584(9) Uani 1.000000 .
H45 H 0.26960(19) -0.1861(3) 0.07262(8) 0.0700(11) Uiso 1.000000 R
C46 C 0.27299(19) -0.0022(3) 0.08389(8) 0.0561(8) Uani 1.000000 .
H46 H 0.24730(19) -0.0089(3) 0.10406(8) 0.0673(10) Uiso 1.000000 R

loop_
_atom_site_aniso_label
_atom_site_aniso_U_11
_atom_site_aniso_U_22
_atom_site_aniso_U_33
_atom_site_aniso_U_12
_atom_site_aniso_U_13
_atom_site_aniso_U_23
O1 0.105(2) 0.148(3) 0.124(3) -0.037(2) 0.057(2) -0.014(2)
O2 0.114(3) 0.164(4) 0.103(2) -0.016(2) 0.054(2) -0.047(3)
N1 0.073(2) 0.0589(19) 0.088(2) 0.0066(16) 0.0010(17) 0.0082(17)
N2 0.075(2) 0.082(2) 0.0532(17) -0.0007(17) 0.0032(15) -0.0061(16)
N3 0.076(2) 0.112(3) 0.070(2) -0.008(2) 0.0213(18) -0.000(2)
C1 0.0516(18) 0.057(2) 0.061(2) -0.0019(15) 0.0139(15) 0.0055(16)
C2 0.0549(19) 0.053(2) 0.0566(19) -0.0002(15) 0.0050(15) 0.0043(16)
C3 0.062(2) 0.063(2) 0.073(2) -0.0066(18) 0.0043(18) 0.0048(19)
C4 0.055(2) 0.067(2) 0.071(2) 0.0042(17) -0.0045(18) -0.0056(19)
C5 0.062(2) 0.086(3) 0.098(3) 0.015(2) -0.003(2) -0.019(3)
C6 0.061(3) 0.117(4) 0.102(3) 0.013(3) 0.017(2) -0.018(3)
C7 0.062(2) 0.117(4) 0.092(3) -0.009(3) 0.024(2) 0.006(3)
C8 0.065(2) 0.083(3) 0.077(2) -0.000(2) 0.017(2) 0.010(2)
C9 0.0472(18) 0.063(2) 0.061(2) 0.0001(16) 0.0043(15) 0.0006(17)
C10 0.0497(18) 0.061(2) 0.0520(18) 0.0031(15) 0.0133(14) 0.0086(16)
C11 0.067(2) 0.073(2) 0.060(2) 0.0046(18) 0.0120(18) -0.0011(19)
C12 0.0535(18) 0.068(2) 0.0540(19) -0.0077(17) 0.0118(15) 0.0047(18)
C13 0.060(2) 0.089(3) 0.059(2) -0.001(2) 0.0039(17) 0.007(2)
C14 0.059(2) 0.088(3) 0.081(3) -0.003(2) 0.002(2) 0.023(2)
C15 0.070(2) 0.062(2) 0.090(3) 0.0041(19) 0.010(2) 0.005(2)
C16 0.065(2) 0.054(2) 0.070(2) -0.0069(17) 0.0103(18) -0.0014(18)
C17 0.0529(18) 0.060(2) 0.0520(18) -0.0075(16) 0.0113(15) 0.0041(16)
C18 0.0521(18) 0.062(2) 0.0533(19) 0.0036(16) 0.0074(15) 0.0039(17)
C19 0.062(2) 0.078(3) 0.061(2) -0.0084(18) 0.0071(17) -0.0078(19)
C20 0.069(2) 0.091(3) 0.057(2) -0.001(2) 0.0133(18) -0.016(2)
C21 0.060(2) 0.080(3) 0.056(2) 0.0014(19) 0.0160(16) 0.002(2)
C22 0.063(2) 0.077(3) 0.066(2) -0.0100(19) 0.0064(18) -0.000(2)
C23 0.061(2) 0.073(2) 0.054(2) -0.0085(18) 0.0105(16) -0.0067(17)
O3 0.115(2) 0.0765(19) 0.0618(16) 0.0104(16) 0.0128(16) -0.0127(14)
O4 0.116(2) 0.0468(16) 0.106(2) -0.0148(15) 0.0208(18) -0.0115(15)
N4 0.0606(18) 0.078(2) 0.0578(17) -0.0031(15) 0.0205(14) -0.0056(15)
N5 0.089(2) 0.0470(17) 0.085(2) 0.0038(17) 0.0213(19) 0.0165(16)
N6 0.0578(16) 0.0571(19) 0.0650(19) 0.0010(14) -0.0013(14) -0.0086(15)
C24 0.0568(18) 0.0509(19) 0.0491(17) -0.0060(15) 0.0136(14) -0.0014(15)
C25 0.0546(18) 0.0500(19) 0.0530(18) -0.0033(15) 0.0126(15) -0.0039(15)
C26 0.058(2) 0.065(2) 0.054(2) -0.0007(16) 0.0100(16) -0.0042(17)
C27 0.072(2) 0.055(2) 0.055(2) -0.0047(17) 0.0158(17) -0.0043(16)
C28 0.092(3) 0.094(3) 0.051(2) -0.005(2) 0.017(2) 0.005(2)
C29 0.106(4) 0.135(4) 0.062(2) 0.028(3) 0.008(2) 0.023(3)
C30 0.093(3) 0.130(4) 0.079(3) 0.038(3) 0.005(3) 0.022(3)
C31 0.079(3) 0.086(3) 0.066(2) 0.021(2) 0.017(2) 0.005(2)
C32 0.067(2) 0.052(2) 0.0510(18) 0.0019(16) 0.0114(16) -0.0029(15)
C33 0.064(2) 0.0425(18) 0.0539(18) 0.0013(15) 0.0194(16) -0.0005(15)
C34 0.073(2) 0.050(2) 0.067(2) -0.0035(18) 0.0178(19) 0.0011(18)
C35 0.070(2) 0.054(2) 0.065(2) 0.0121(18) 0.0198(18) 0.0080(17)
C36 0.082(3) 0.071(3) 0.078(3) 0.029(2) 0.014(2) 0.018(2)
C37 0.069(2) 0.086(3) 0.073(2) 0.024(2) -0.000(2) 0.003(2)
C38 0.059(2) 0.068(2) 0.080(2) 0.0096(18) 0.0083(19) -0.007(2)
C39 0.0590(19) 0.050(2) 0.062(2) 0.0071(16) 0.0104(16) 0.0031(16)
C40 0.062(2) 0.0432(18) 0.0536(18) 0.0096(15) 0.0156(15) 0.0021(15)
C41 0.0439(15) 0.0445(18) 0.0505(17) -0.0020(13) 0.0071(13) 0.0017(14)
C42 0.063(2) 0.0463(19) 0.0547(19) -0.0010(15) 0.0188(16) 0.0070(15)
C43 0.0617(19) 0.053(2) 0.0497(17) 0.0003(15) 0.0161(15) 0.0043(15)
C44 0.0475(16) 0.0479(19) 0.0498(17) -0.0001(13) 0.0002(14) -0.0055(14)
C45 0.069(2) 0.0443(19) 0.063(2) -0.0132(16) 0.0118(17) 0.0013(16)
C46 0.062(2) 0.056(2) 0.0520(18) -0.0068(16) 0.0202(15) 0.0034(16)

loop_
_atom_type_symbol
_atom_type_scat_dispersion_real
_atom_type_scat_dispersion_imag
_atom_type_scat_Cromer_Mann_a1
_atom_type_scat_Cromer_Mann_a2
_atom_type_scat_Cromer_Mann_a3
_atom_type_scat_Cromer_Mann_a4
_atom_type_scat_Cromer_Mann_b1
_atom_type_scat_Cromer_Mann_b2
_atom_type_scat_Cromer_Mann_b3
_atom_type_scat_Cromer_Mann_b4
_atom_type_scat_Cromer_Mann_c
_atom_type_scat_source
_atom_type_scat_dispersion_source
H 0.00000 0.00000 0.49300 0.32291 0.14019 0.04081 10.51090 26.12570 3.14236 57.79970 0.0030380000826 'International Tables Volume C Table 6.1.1.4 (pp. 500-502)' 'Henke, Gullikson and Davis, At. Data and Nucl. Data Tables, 1993, 54, 2'
C 0.00347 0.00161 2.31000 1.02000 1.58860 0.86500 20.84390 10.20750 0.56870 51.65120 0.215599998832 'International Tables Volume C Table 6.1.1.4 (pp. 500-502)' 'Henke, Gullikson and Davis, At. Data and Nucl. Data Tables, 1993, 54, 2'
O 0.01158 0.00611 3.04850 2.28680 1.54630 0.86700 13.27710 5.70110 0.32390 32.90890 0.250800013542 'International Tables Volume C Table 6.1.1.4 (pp. 500-502)' 'Henke, Gullikson and Davis, At. Data and Nucl. Data Tables, 1993, 54, 2'
N 0.00653 0.00323 12.21260 3.13220 2.01250 1.16630 0.00570 9.89330 28.99750 0.58260 -11.5290002823 'International Tables Volume C Table 6.1.1.4 (pp. 500-502)' 'Henke, Gullikson and Davis, At. Data and Nucl. Data Tables, 1993, 54, 2'

loop_
_geom_angle_atom_site_label_1
_geom_angle_atom_site_label_2
_geom_angle_atom_site_label_3
_geom_angle
C4 N1 C3 108.9(3)
C12 N2 C11 109.5(3)
O2 N3 O1 122.2(4)
C21 N3 O1 118.4(4)
C21 N3 O2 119.4(4)
C10 C1 C2 111.9(3)
C18 C1 C2 112.8(3)
C18 C1 C10 108.7(3)
C3 C2 C1 129.2(3)
C9 C2 C1 125.0(3)
C9 C2 C3 105.7(3)
C2 C3 N1 110.9(3)
C5 C4 N1 130.6(4)
C9 C4 N1 107.2(3)
C9 C4 C5 122.1(4)
C6 C5 C4 117.3(4)
C7 C6 C5 122.0(4)
C8 C7 C6 121.5(4)
C9 C8 C7 118.0(4)
C4 C9 C2 107.2(3)
C8 C9 C2 133.8(3)
C8 C9 C4 119.0(3)
C11 C10 C1 128.0(3)
C17 C10 C1 125.8(3)
C17 C10 C11 106.1(3)
C10 C11 N2 109.9(3)
C13 C12 N2 130.0(3)
C17 C12 N2 106.8(3)
C17 C12 C13 123.2(3)
C14 C13 C12 116.6(4)
C15 C14 C13 121.9(4)
C16 C15 C14 120.5(4)
C17 C16 C15 119.5(4)
C12 C17 C10 107.7(3)
C16 C17 C10 134.1(3)
C16 C17 C12 118.2(3)
C19 C18 C1 120.8(3)
C23 C18 C1 120.1(3)
C23 C18 C19 119.1(3)
C20 C19 C18 120.6(3)
C21 C20 C19 118.2(3)
C20 C21 N3 118.5(3)
C22 C21 N3 119.1(4)
C22 C21 C20 122.5(3)
C23 C22 C21 119.0(3)
C22 C23 C18 120.5(3)
C27 N4 C26 109.0(3)
C35 N5 C34 108.5(3)
O4 N6 O3 122.2(3)
C44 N6 O3 118.6(3)
C44 N6 O4 119.2(3)
C33 C24 C25 113.8(3)
C41 C24 C25 114.3(3)
C41 C24 C33 108.9(3)
C26 C25 C24 127.7(3)
C32 C25 C24 125.9(3)
C32 C25 C26 106.3(3)
C25 C26 N4 110.0(3)
C28 C27 N4 130.8(3)
C32 C27 N4 107.4(3)
C32 C27 C28 121.7(4)
C29 C28 C27 117.3(4)
C30 C29 C28 122.2(4)
C31 C30 C29 121.7(4)
C32 C31 C30 118.0(4)
C27 C32 C25 107.3(3)
C31 C32 C25 133.4(3)
C31 C32 C27 119.2(3)
C34 C33 C24 126.6(3)
C40 C33 C24 126.4(3)
C40 C33 C34 106.7(3)
C33 C34 N5 110.9(3)
C36 C35 N5 130.4(4)
C40 C35 N5 108.2(3)
C40 C35 C36 121.4(4)
C37 C36 C35 117.7(4)
C38 C37 C36 121.6(4)
C39 C38 C37 121.0(4)
C40 C39 C38 119.3(3)
C35 C40 C33 105.7(3)
C39 C40 C33 135.5(3)
C39 C40 C35 118.9(3)
C42 C41 C24 118.2(3)
C46 C41 C24 123.8(3)
C46 C41 C42 117.9(3)
C43 C42 C41 121.4(3)
C44 C43 C42 118.4(3)
C43 C44 N6 118.8(3)
C45 C44 N6 118.8(3)
C45 C44 C43 122.3(3)
C46 C45 C44 118.6(3)
C45 C46 C41 121.3(3)

loop_
_geom_bond_atom_site_label_1
_geom_bond_atom_site_label_2
_geom_bond_distance
O1 N3 1.224(5)
O2 N3 1.226(5)
N1 C3 1.368(4)
N1 C4 1.374(5)
N2 C11 1.375(5)
N2 C12 1.372(5)
N3 C21 1.454(5)
C1 C2 1.504(4)
C1 C10 1.515(5)
C1 C18 1.525(4)
C2 C3 1.359(5)
C2 C9 1.445(4)
C4 C5 1.391(5)
C4 C9 1.410(5)
C5 C6 1.362(6)
C6 C7 1.381(7)
C7 C8 1.388(5)
C8 C9 1.396(5)
C10 C11 1.356(5)
C10 C17 1.442(5)
C12 C13 1.399(5)
C12 C17 1.402(5)
C13 C14 1.356(6)
C14 C15 1.404(6)
C15 C16 1.382(5)
C16 C17 1.382(5)
C18 C19 1.379(5)
C18 C23 1.406(5)
C19 C20 1.396(5)
C20 C21 1.369(5)
C21 C22 1.376(5)
C22 C23 1.366(5)
O3 N6 1.217(4)
O4 N6 1.222(4)
N4 C26 1.378(4)
N4 C27 1.369(4)
N5 C34 1.354(5)
N5 C35 1.364(5)
N6 C44 1.460(4)
C24 C25 1.511(4)
C24 C33 1.508(5)
C24 C41 1.533(4)
C25 C26 1.359(4)
C25 C32 1.437(5)
C27 C28 1.402(5)
C27 C32 1.404(4)
C28 C29 1.351(6)
C29 C30 1.384(6)
C30 C31 1.374(6)
C31 C32 1.403(5)
C33 C34 1.350(5)
C33 C40 1.437(5)
C35 C36 1.395(6)
C35 C40 1.413(5)
C36 C37 1.361(6)
C37 C38 1.393(5)
C38 C39 1.367(5)
C39 C40 1.389(5)
C41 C42 1.392(4)
C41 C46 1.396(4)
C42 C43 1.380(4)
C43 C44 1.369(4)
C44 C45 1.373(4)
C45 C46 1.375(4)
